data_1515776
loop_
_publ_author_name
'Yurkerwich, Kevin'
'Buccella, Daniela'
'Melnick, Jonathan G.'
'Parkin, Gerard'

_publ_section_title
;
 Tris(2-mercapto-1-tert-butylimidazolyl)hydroborato gallium derivatives:
 synthesis of di- and trigallium compounds in a sulfur-rich coordination
 environment
;
_journal_issue 2
_journal_name_full 'Chemical Science'
_journal_page_first 210
_journal_paper_doi 10.1039/c0sc00145g
_journal_volume 1
_journal_year 2010
_chemical_formula_sum 'C45 H43 B2 F15 Ga N9 S3'
_chemical_formula_weight 1182.40
_chemical_name_systematic
;
?
;
_space_group_IT_number 147
_symmetry_cell_setting trigonal
_symmetry_space_group_name_Hall '-P 3'
_symmetry_space_group_name_H-M 'P -3'
_atom_sites_solution_hydrogens geom
_atom_sites_solution_primary direct
_atom_sites_solution_secondary difmap
_audit_creation_method SHELXL-97
_cell_angle_alpha 90.00
_cell_angle_beta 90.00
_cell_angle_gamma 120.00
_cell_formula_units_Z 2
_cell_length_a 16.5444(8)
_cell_length_b 16.5444(8)
_cell_length_c 11.2559(11)
_cell_measurement_reflns_used 9962
_cell_measurement_temperature 125(2)
_cell_measurement_theta_max 30.43
_cell_measurement_theta_min 2.30
_cell_volume 2668.2(3)
_computing_cell_refinement 'Bruker SMART'
_computing_data_collection 'Bruker SMART'
_computing_data_reduction 'Bruker SAINT'
_computing_molecular_graphics 'Bruker SHELXTL'
_computing_publication_material 'Bruker SHELXTL'
_computing_structure_refinement 'SHELXL-97 (Sheldrick, 2008)'
_computing_structure_solution 'SHELXS-97 (Sheldrick, 2008)'
_diffrn_ambient_temperature 125(2)
_diffrn_measured_fraction_theta_full 1.000
_diffrn_measured_fraction_theta_max 1.000
_diffrn_measurement_device_type 'CCD area detector'
_diffrn_measurement_method 'phi and omega scans'
_diffrn_radiation_monochromator graphite
_diffrn_radiation_source 'fine-focus sealed tube'
_diffrn_radiation_type MoK\a
_diffrn_radiation_wavelength 0.71073
_diffrn_reflns_av_R_equivalents 0.0647
_diffrn_reflns_av_sigmaI/netI 0.0420
_diffrn_reflns_limit_h_max 23
_diffrn_reflns_limit_h_min -23
_diffrn_reflns_limit_k_max 23
_diffrn_reflns_limit_k_min -23
_diffrn_reflns_limit_l_max 16
_diffrn_reflns_limit_l_min -16
_diffrn_reflns_number 42826
_diffrn_reflns_theta_full 30.50
_diffrn_reflns_theta_max 30.50
_diffrn_reflns_theta_min 1.42
_exptl_absorpt_coefficient_mu 0.727
_exptl_absorpt_correction_T_max 0.9509
_exptl_absorpt_correction_T_min 0.9114
_exptl_absorpt_correction_type empirical
_exptl_absorpt_process_details sadabs
_exptl_crystal_colour COLORLESS
_exptl_crystal_density_diffrn 1.472
_exptl_crystal_density_method 'not measured'
_exptl_crystal_description PLATE
_exptl_crystal_F_000 1200
_exptl_crystal_size_max 0.13
_exptl_crystal_size_mid 0.11
_exptl_crystal_size_min 0.07
_platon_squeeze_details
; The unit cell contains 6 acetonitrile molecules which have been treated

as a diffuse contribution to the overall scattering without specific

atom positions by SQUEEZE/PLATON.
;
_refine_diff_density_max 0.387
_refine_diff_density_min -0.396
_refine_diff_density_rms 0.060
_refine_ls_extinction_method none
_refine_ls_goodness_of_fit_ref 1.069
_refine_ls_hydrogen_treatment mixed
_refine_ls_matrix_type full
_refine_ls_number_parameters 200
_refine_ls_number_reflns 5435
_refine_ls_number_restraints 1
_refine_ls_restrained_S_all 1.069
_refine_ls_R_factor_all 0.0518
_refine_ls_R_factor_gt 0.0354
_refine_ls_shift/su_max 0.001
_refine_ls_shift/su_mean 0.000
_refine_ls_structure_factor_coef Fsqd
_refine_ls_weighting_details 'calc w=1/[\s^2^(Fo^2^)+(0.0350P)^2^+0.0000P] where P=(Fo^2^+2Fc^2^)/3'
_refine_ls_weighting_scheme calc
_refine_ls_wR_factor_gt 0.0735
_refine_ls_wR_factor_ref 0.0767
_reflns_number_gt 4185
_reflns_number_total 5435
_reflns_threshold_expression >2sigma(I)
_cod_data_source_file c0sc00145g.txt
_cod_data_source_block sqp
_cod_depositor_comments
;
The following automatic conversions were performed:

'_symmetry_cell_setting' value 'Trigonal' changed to 'trigonal'
according to
/usr/data/users/saulius/automatic-downloads/retrospective/RSC/lib/dictionaries/cif_core.dic
dictionary named 'cif_core.dic' version 2.4.2 from
2011-04-26.

'_exptl_absorpt_correction_type' value 'EMPIRICAL'
changed to 'empirical' according to
/usr/data/users/saulius/automatic-downloads/retrospective/RSC/lib/dictionaries/cif_core.dic
dictionary named 'cif_core.dic' version 2.4.2 from 2011-04-26.

Automatic conversion script
Id: cif_fix_values 2281 2013-09-26 08:29:07Z andrius 
;
_cod_original_sg_symbol_H-M P-3
_cod_database_code 1515776

loop_
_symmetry_equiv_pos_as_xyz
'x, y, z'
'-y, x-y, z'
'-x+y, -x, z'
'-x, -y, -z'
'y, -x+y, -z'
'x-y, x, -z'

loop_
_atom_site_label
_atom_site_type_symbol
_atom_site_fract_x
_atom_site_fract_y
_atom_site_fract_z
_atom_site_U_iso_or_equiv
_atom_site_adp_type
_atom_site_occupancy
_atom_site_symmetry_multiplicity
_atom_site_calc_flag
_atom_site_refinement_flags
Ga Ga 0.3333 0.6667 -0.37511(2) 0.01413(7) Uani 1 3 d S
S S 0.40046(2) 0.81309(2) -0.47071(3) 0.01734(8) Uani 1 1 d .
B1 B 0.3333 0.6667 -0.7113(3) 0.0213(6) Uani 1 3 d SD
H1 H 0.3333 0.6667 -0.8069(15) 0.026 Uiso 1 3 d SD
B2 B 0.3333 0.6667 -0.1817(2) 0.0162(5) Uani 1 3 d S
F1 F 0.26581(6) 0.49546(6) -0.02191(8) 0.0249(2) Uani 1 1 d .
F2 F 0.09074(7) 0.36921(7) 0.01800(9) 0.0329(2) Uani 1 1 d .
F3 F -0.05180(6) 0.38438(7) -0.07946(9) 0.0334(2) Uani 1 1 d .
F4 F -0.01156(6) 0.53797(7) -0.21318(8) 0.0315(2) Uani 1 1 d .
F5 F 0.16539(6) 0.66894(6) -0.25247(7) 0.02097(19) Uani 1 1 d .
N11 N 0.29853(9) 0.73414(9) -0.67276(10) 0.0197(3) Uani 1 1 d .
C11 C 0.32030(10) 0.79396(10) -0.58072(13) 0.0182(3) Uani 1 1 d .
N12 N 0.26865(9) 0.83687(9) -0.59072(11) 0.0204(3) Uani 1 1 d .
C12 C 0.23160(11) 0.73946(12) -0.74064(14) 0.0255(3) Uani 1 1 d .
H12A H 0.2033 0.7043 -0.8105 0.031 Uiso 1 1 calc R
C13 C 0.21337(12) 0.80220(12) -0.69165(14) 0.0264(3) Uani 1 1 d .
H13A H 0.1705 0.8199 -0.7205 0.032 Uiso 1 1 calc R
C14 C 0.26905(11) 0.90948(11) -0.50886(14) 0.0229(3) Uani 1 1 d .
C15 C 0.36715(12) 0.99413(11) -0.50385(16) 0.0294(4) Uani 1 1 d .
H15A H 0.3868 1.0198 -0.5840 0.044 Uiso 1 1 calc R
H15B H 0.4105 0.9753 -0.4724 0.044 Uiso 1 1 calc R
H15C H 0.3672 1.0417 -0.4520 0.044 Uiso 1 1 calc R
C16 C 0.23461(12) 0.86647(12) -0.38631(14) 0.0285(4) Uani 1 1 d .
H16A H 0.1716 0.8125 -0.3931 0.043 Uiso 1 1 calc R
H16B H 0.2335 0.9129 -0.3334 0.043 Uiso 1 1 calc R
H16C H 0.2767 0.8464 -0.3537 0.043 Uiso 1 1 calc R
C17 C 0.20251(13) 0.93938(12) -0.55930(17) 0.0345(4) Uani 1 1 d .
H17A H 0.1393 0.8853 -0.5630 0.052 Uiso 1 1 calc R
H17B H 0.2228 0.9648 -0.6393 0.052 Uiso 1 1 calc R
H17C H 0.2026 0.9873 -0.5080 0.052 Uiso 1 1 calc R
C21 C 0.22667(10) 0.58824(10) -0.14561(12) 0.0168(3) Uani 1 1 d .
C22 C 0.20062(10) 0.50999(10) -0.07519(13) 0.0193(3) Uani 1 1 d .
C23 C 0.10935(11) 0.44247(11) -0.05239(13) 0.0227(3) Uani 1 1 d .
C24 C 0.03731(10) 0.45003(11) -0.10055(14) 0.0236(3) Uani 1 1 d .
C25 C 0.05798(10) 0.52685(11) -0.16884(13) 0.0213(3) Uani 1 1 d .
C26 C 0.15017(10) 0.59299(10) -0.18820(12) 0.0178(3) Uani 1 1 d .

loop_
_atom_site_aniso_label
_atom_site_aniso_U_11
_atom_site_aniso_U_22
_atom_site_aniso_U_33
_atom_site_aniso_U_23
_atom_site_aniso_U_13
_atom_site_aniso_U_12
Ga 0.01615(9) 0.01615(9) 0.01007(12) 0.000 0.000 0.00808(5)
S 0.01929(18) 0.01634(17) 0.01466(16) 0.00080(13) -0.00228(13) 0.00760(14)
B1 0.0256(9) 0.0256(9) 0.0126(13) 0.000 0.000 0.0128(5)
B2 0.0191(8) 0.0191(8) 0.0106(12) 0.000 0.000 0.0095(4)
F1 0.0256(5) 0.0300(5) 0.0204(4) 0.0091(4) 0.0002(4) 0.0148(4)
F2 0.0336(6) 0.0263(5) 0.0322(5) 0.0150(4) 0.0068(4) 0.0100(4)
F3 0.0198(5) 0.0330(5) 0.0340(5) 0.0057(4) 0.0044(4) 0.0032(4)
F4 0.0202(5) 0.0434(6) 0.0315(5) 0.0064(4) 0.0005(4) 0.0163(4)
F5 0.0244(5) 0.0245(5) 0.0179(4) 0.0042(3) 0.0020(3) 0.0152(4)
N11 0.0227(6) 0.0235(7) 0.0126(6) 0.0015(5) -0.0021(5) 0.0115(5)
C11 0.0189(7) 0.0173(7) 0.0160(7) 0.0039(5) 0.0008(5) 0.0074(6)
N12 0.0228(7) 0.0195(6) 0.0192(6) 0.0035(5) -0.0007(5) 0.0107(5)
C12 0.0261(8) 0.0321(9) 0.0174(7) 0.0026(6) -0.0056(6) 0.0138(7)
C13 0.0262(8) 0.0313(9) 0.0227(8) 0.0045(7) -0.0052(6) 0.0151(7)
C14 0.0258(8) 0.0181(7) 0.0263(8) 0.0014(6) 0.0024(6) 0.0122(6)
C15 0.0276(9) 0.0177(8) 0.0407(10) 0.0028(7) 0.0060(7) 0.0095(7)
C16 0.0305(9) 0.0259(8) 0.0289(9) 0.0018(7) 0.0070(7) 0.0139(7)
C17 0.0331(10) 0.0282(9) 0.0488(11) 0.0026(8) -0.0007(8) 0.0202(8)
C21 0.0201(7) 0.0200(7) 0.0100(6) -0.0006(5) 0.0014(5) 0.0100(6)
C22 0.0218(7) 0.0236(8) 0.0139(7) 0.0004(5) 0.0005(5) 0.0124(6)
C23 0.0271(8) 0.0220(8) 0.0165(7) 0.0041(6) 0.0038(6) 0.0103(7)
C24 0.0169(7) 0.0250(8) 0.0202(7) 0.0000(6) 0.0044(6) 0.0039(6)
C25 0.0180(7) 0.0301(8) 0.0169(7) -0.0014(6) -0.0007(6) 0.0129(7)
C26 0.0222(7) 0.0195(7) 0.0125(6) 0.0014(5) 0.0019(5) 0.0109(6)

loop_
_atom_type_symbol
_atom_type_description
_atom_type_scat_dispersion_real
_atom_type_scat_dispersion_imag
_atom_type_scat_source
C C 0.0033 0.0016 'International Tables Vol C Tables 4.2.6.8 and 6.1.1.4'
H H 0.0000 0.0000 'International Tables Vol C Tables 4.2.6.8 and 6.1.1.4'
B B 0.0013 0.0007 'International Tables Vol C Tables 4.2.6.8 and 6.1.1.4'
N N 0.0061 0.0033 'International Tables Vol C Tables 4.2.6.8 and 6.1.1.4'
F F 0.0171 0.0103 'International Tables Vol C Tables 4.2.6.8 and 6.1.1.4'
S S 0.1246 0.1234 'International Tables Vol C Tables 4.2.6.8 and 6.1.1.4'
Ga Ga 0.2307 1.6083 'International Tables Vol C Tables 4.2.6.8 and 6.1.1.4'

loop_
_geom_angle_atom_site_label_1
_geom_angle_atom_site_label_2
_geom_angle_atom_site_label_3
_geom_angle
_geom_angle_site_symmetry_1
_geom_angle_site_symmetry_3
B2 Ga S 117.128(10) . 2_665
B2 Ga S 117.127(10) . .
S Ga S 100.844(13) 2_665 .
B2 Ga S 117.128(10) . 3_565
S Ga S 100.843(13) 2_665 3_565
S Ga S 100.844(13) . 3_565
C11 S Ga 102.42(5) . .
H1 B1 N11 106.25(11) . .
H1 B1 N11 106.25(11) . 2_665
N11 B1 N11 112.49(10) . 2_665
H1 B1 N11 106.25(11) . 3_565
N11 B1 N11 112.49(10) . 3_565
N11 B1 N11 112.49(10) 2_665 3_565
C21 B2 C21 114.05(8) 3_565 .
C21 B2 C21 114.05(8) 3_565 2_665
C21 B2 C21 114.05(8) . 2_665
C21 B2 Ga 104.38(10) 3_565 .
C21 B2 Ga 104.38(10) . .
C21 B2 Ga 104.38(10) 2_665 .
C11 N11 C12 107.79(13) . .
C11 N11 B1 133.03(13) . .
C12 N11 B1 119.18(14) . .
N11 C11 N12 108.15(12) . .
N11 C11 S 125.74(11) . .
N12 C11 S 126.11(11) . .
C11 N12 C13 107.90(13) . .
C11 N12 C14 127.56(12) . .
C13 N12 C14 124.53(13) . .
C13 C12 N11 108.67(14) . .
C12 C13 N12 107.48(14) . .
N12 C14 C17 108.30(13) . .
N12 C14 C15 109.41(12) . .
C17 C14 C15 108.99(13) . .
N12 C14 C16 109.17(12) . .
C17 C14 C16 109.03(14) . .
C15 C14 C16 111.88(14) . .
C22 C21 C26 112.44(13) . .
C22 C21 B2 126.14(13) . .
C26 C21 B2 121.39(12) . .
F1 C22 C23 114.78(13) . .
F1 C22 C21 120.90(13) . .
C23 C22 C21 124.32(14) . .
F2 C23 C24 119.74(14) . .
F2 C23 C22 120.15(14) . .
C24 C23 C22 120.11(14) . .
F3 C24 C23 120.58(14) . .
F3 C24 C25 120.74(14) . .
C23 C24 C25 118.68(14) . .
F4 C25 C24 119.90(14) . .
F4 C25 C26 120.92(14) . .
C24 C25 C26 119.16(14) . .
F5 C26 C25 115.95(13) . .
F5 C26 C21 118.81(13) . .
C25 C26 C21 125.23(13) . .

loop_
_geom_bond_atom_site_label_1
_geom_bond_atom_site_label_2
_geom_bond_distance
_geom_bond_site_symmetry_2
Ga B2 2.177(3) .
Ga S 2.3599(4) 2_665
Ga S 2.3599(4) .
Ga S 2.3599(4) 3_565
S C11 1.7241(15) .
B1 H1 1.076(17) .
B1 N11 1.5522(15) .
B1 N11 1.5521(15) 2_665
B1 N11 1.5521(15) 3_565
B2 C21 1.6348(16) 3_565
B2 C21 1.6348(16) .
B2 C21 1.6348(16) 2_665
F1 C22 1.3564(17) .
F2 C23 1.3484(17) .
F3 C24 1.3446(17) .
F4 C25 1.3483(17) .
F5 C26 1.3599(16) .
N11 C11 1.3512(18) .
N11 C12 1.3840(19) .
C11 N12 1.3615(19) .
N12 C13 1.3898(19) .
N12 C14 1.5113(19) .
C12 C13 1.336(2) .
C14 C17 1.524(2) .
C14 C15 1.525(2) .
C14 C16 1.526(2) .
C21 C22 1.390(2) .
C21 C26 1.392(2) .
C22 C23 1.381(2) .
C23 C24 1.371(2) .
C24 C25 1.374(2) .
C25 C26 1.379(2) .

loop_
_platon_squeeze_void_nr
_platon_squeeze_void_average_x
_platon_squeeze_void_average_y
_platon_squeeze_void_average_z
_platon_squeeze_void_volume
_platon_squeeze_void_count_electrons
1 0.000 0.000 -0.002 655.5 131.6
